data_2201498
loop_
_publ_author_name
'Decken, Andreas'
'Singh, Ameet'
'Vogels, Christopher M.'
'Westcott, Stephen A.'

_publ_section_title
;
 A novel sulfonamide containing a boronate ester group
;
_journal_issue 11
_journal_name_full 'Acta Crystallographica Section E'
_journal_page_first o1213
_journal_page_last o1214
_journal_paper_doi 10.1107/S1600536802018123
_journal_volume 58
_journal_year 2002
_chemical_formula_iupac 'C29 H36 B1 N1 O4 S1'
_chemical_formula_moiety 'C29 H36 B1 N1 O4 S1'
_chemical_formula_sum 'C29 H36 B N O4 S'
_chemical_formula_weight 505.46
_chemical_name_systematic
;
N-[3-(4,4,5,5-tetramethyl-1,3,2-dioxaborolan-2-yl)phenyl]-N-(2,4,6-
trimethylbenzyl)-p-toluenesulfonamide
;
_space_group_IT_number 2
_symmetry_cell_setting triclinic
_symmetry_space_group_name_Hall '-P 1'
_symmetry_space_group_name_H-M 'P -1'
_atom_sites_solution_hydrogens geom
_atom_sites_solution_primary direct
_atom_sites_solution_secondary difmap
_cell_angle_alpha 66.858(2)
_cell_angle_beta 86.916(2)
_cell_angle_gamma 85.396(2)
_cell_formula_units_Z 4
_cell_length_a 12.7798(9)
_cell_length_b 14.4877(10)
_cell_length_c 16.5149(12)
_cell_measurement_reflns_used 9524
_cell_measurement_temperature 173(2)
_cell_measurement_theta_max 33.229
_cell_measurement_theta_min 2.285
_cell_volume 2801.8(3)
_computing_cell_refinement SMART
_computing_data_collection 'SMART (Bruker, 1997-1999)'
_computing_data_reduction 'SHELXTL (Sheldrick, 1997a)'
_computing_molecular_graphics SHELXTL
_computing_publication_material SHELXTL
_computing_structure_refinement 'SHELXL97 (Sheldrick, 1997b)'
_computing_structure_solution 'SHELXS97 (Sheldrick, 1997b)'
_diffrn_ambient_temperature 173(2)
_diffrn_measured_fraction_theta_full 0.957
_diffrn_measured_fraction_theta_max 0.957
_diffrn_measurement_device_type 'Bruker SMART CCD'
_diffrn_measurement_method '\f and \w'
_diffrn_radiation_monochromator graphite
_diffrn_radiation_source 'fine-focus sealed tube'
_diffrn_radiation_type MoK\a
_diffrn_radiation_wavelength 0.71073
_diffrn_reflns_av_R_equivalents 0.0224
_diffrn_reflns_av_sigmaI/netI 0.0480
_diffrn_reflns_limit_h_max 18
_diffrn_reflns_limit_h_min -19
_diffrn_reflns_limit_k_max 21
_diffrn_reflns_limit_k_min -21
_diffrn_reflns_limit_l_max 24
_diffrn_reflns_limit_l_min -23
_diffrn_reflns_number 30001
_diffrn_reflns_theta_full 32.50
_diffrn_reflns_theta_max 32.50
_diffrn_reflns_theta_min 1.53
_exptl_absorpt_coefficient_mu 0.149
_exptl_absorpt_correction_type none
_exptl_crystal_colour colourless
_exptl_crystal_density_diffrn 1.198
_exptl_crystal_density_method 'not measured'
_exptl_crystal_description block
_exptl_crystal_F_000 1080
_exptl_crystal_size_max 0.45
_exptl_crystal_size_mid 0.40
_exptl_crystal_size_min 0.35
_refine_diff_density_max 0.704
_refine_diff_density_min -0.470
_refine_ls_extinction_method none
_refine_ls_goodness_of_fit_ref 0.953
_refine_ls_hydrogen_treatment constr
_refine_ls_matrix_type full
_refine_ls_number_parameters 665
_refine_ls_number_reflns 19380
_refine_ls_number_restraints 0
_refine_ls_restrained_S_all 0.953
_refine_ls_R_factor_all 0.0907
_refine_ls_R_factor_gt 0.0533
_refine_ls_shift/su_max 0.001
_refine_ls_shift/su_mean 0.000
_refine_ls_structure_factor_coef Fsqd
_refine_ls_weighting_details 'calc w = 1/[\s^2^(Fo^2^)+(0.0893P)^2^] where P = (Fo^2^+2Fc^2^)/3'
_refine_ls_weighting_scheme calc
_refine_ls_wR_factor_gt 0.1410
_refine_ls_wR_factor_ref 0.1541
_reflns_number_gt 11889
_reflns_number_total 19380
_reflns_threshold_expression I>2\s(I)
_cod_data_source_file lh6005.cif
_cod_data_source_block I
_cod_original_formula_sum 'C29 H36 B1 N1 O4 S1'
_cod_database_code 2201498
_cod_database_fobs_code 2201498

loop_
_symmetry_equiv_pos_as_xyz
'x, y, z'
'-x, -y, -z'

loop_
_atom_site_label
_atom_site_fract_x
_atom_site_fract_y
_atom_site_fract_z
_atom_site_U_iso_or_equiv
_atom_site_adp_type
_atom_site_calc_flag
_atom_site_refinement_flags
_atom_site_occupancy
_atom_site_disorder_assembly
_atom_site_disorder_group
_atom_site_type_symbol
B1 0.14125(12) 0.68127(12) 0.03085(11) 0.0323(3) Uani d . 1 . . B
O2 0.06318(7) 0.62688(8) 0.02094(7) 0.0372(2) Uani d . 1 . . O
C3 -0.03566(11) 0.66417(11) 0.05065(10) 0.0357(3) Uani d . 1 . . C
C4 0.00418(10) 0.71241(11) 0.11228(10) 0.0356(3) Uani d . 1 . . C
O5 0.10832(7) 0.74323(8) 0.07371(7) 0.0386(2) Uani d . 1 . . O
C6 -0.10372(13) 0.57574(13) 0.09626(13) 0.0498(4) Uani d . 1 . . C
H6A -0.1173 0.5448 0.0550 0.075 Uiso calc R 1 . . H
H6B -0.1705 0.5995 0.1157 0.075 Uiso calc R 1 . . H
H6C -0.0672 0.5260 0.1474 0.075 Uiso calc R 1 . . H
C7 -0.08874(14) 0.74103(14) -0.03088(12) 0.0508(4) Uani d . 1 . . C
H7A -0.0432 0.7966 -0.0600 0.076 Uiso calc R 1 . . H
H7B -0.1557 0.7670 -0.0137 0.076 Uiso calc R 1 . . H
H7C -0.1016 0.7090 -0.0715 0.076 Uiso calc R 1 . . H
C8 0.02242(13) 0.63737(14) 0.20695(11) 0.0489(4) Uani d . 1 . . C
H8A 0.0674 0.5796 0.2063 0.073 Uiso calc R 1 . . H
H8B -0.0451 0.6144 0.2358 0.073 Uiso calc R 1 . . H
H8C 0.0566 0.6701 0.2394 0.073 Uiso calc R 1 . . H
C9 -0.06323(12) 0.80449(13) 0.11121(13) 0.0480(4) Uani d . 1 . . C
H9A -0.0397 0.8254 0.1566 0.072 Uiso calc R 1 . . H
H9B -0.1368 0.7879 0.1231 0.072 Uiso calc R 1 . . H
H9C -0.0566 0.8595 0.0533 0.072 Uiso calc R 1 . . H
C10 0.25727(10) 0.67107(10) -0.00098(9) 0.0304(3) Uani d . 1 . . C
C11 0.33440(10) 0.72446(9) 0.01642(9) 0.0274(2) Uani d . 1 . . C
H11 0.3150 0.7679 0.0462 0.033 Uiso calc R 1 . . H
C12 0.43864(10) 0.71447(9) -0.00936(8) 0.0259(2) Uani d . 1 . . C
C13 0.46888(11) 0.64937(10) -0.05117(9) 0.0327(3) Uani d . 1 . . C
H13 0.5403 0.6422 -0.0682 0.039 Uiso calc R 1 . . H
C14 0.39358(12) 0.59475(11) -0.06784(10) 0.0370(3) Uani d . 1 . . C
H14 0.4139 0.5497 -0.0958 0.044 Uiso calc R 1 . . H
C15 0.28925(11) 0.60618(11) -0.04372(10) 0.0357(3) Uani d . 1 . . C
H15 0.2385 0.5695 -0.0563 0.043 Uiso calc R 1 . . H
N16 0.51763(8) 0.77257(8) 0.00597(7) 0.0274(2) Uani d . 1 . . N
C17 0.49271(11) 0.88294(10) -0.02315(10) 0.0348(3) Uani d . 1 . . C
H17A 0.5560 0.9157 -0.0186 0.042 Uiso calc R 1 . . H
H17B 0.4370 0.8956 0.0160 0.042 Uiso calc R 1 . . H
C18 0.45633(12) 0.92800(10) -0.11691(10) 0.0384(3) Uani d . 1 . . C
C19 0.52441(14) 0.92240(13) -0.18480(12) 0.0494(4) Uani d . 1 . . C
C20 0.4885(2) 0.96409(16) -0.27202(13) 0.0694(6) Uani d . 1 . . C
H20 0.5340 0.9608 -0.3184 0.083 Uiso calc R 1 . . H
C21 0.3878(2) 1.00988(15) -0.29168(15) 0.0731(7) Uani d . 1 . . C
C22 0.32352(17) 1.01483(13) -0.22404(15) 0.0644(6) Uani d . 1 . . C
H22 0.2551 1.0466 -0.2374 0.077 Uiso calc R 1 . . H
C23 0.35412(13) 0.97539(11) -0.13671(12) 0.0462(4) Uani d . 1 . . C
C24 0.63405(15) 0.87235(16) -0.16619(14) 0.0651(5) Uani d . 1 . . C
H24A 0.6697 0.8982 -0.1291 0.098 Uiso calc R 1 . . H
H24B 0.6737 0.8870 -0.2218 0.098 Uiso calc R 1 . . H
H24C 0.6298 0.7995 -0.1356 0.098 Uiso calc R 1 . . H
C25 0.3513(3) 1.0495(2) -0.38704(16) 0.1133(12) Uani d . 1 . . C
H25A 0.2815 1.0266 -0.3881 0.170 Uiso calc R 1 . . H
H25B 0.4010 1.0241 -0.4219 0.170 Uiso calc R 1 . . H
H25C 0.3482 1.1232 -0.4121 0.170 Uiso calc R 1 . . H
C26 0.27535(14) 0.98581(13) -0.06869(15) 0.0590(5) Uani d . 1 . . C
H26A 0.2106 1.0213 -0.0978 0.089 Uiso calc R 1 . . H
H26B 0.3046 1.0240 -0.0387 0.089 Uiso calc R 1 . . H
H26C 0.2598 0.9189 -0.0255 0.089 Uiso calc R 1 . . H
S1 0.58378(2) 0.71587(2) 0.09789(2) 0.02926(8) Uani d . 1 . . S
O3 0.61769(8) 0.61721(7) 0.10263(7) 0.0367(2) Uani d . 1 . . O
O4 0.65996(7) 0.78399(8) 0.09776(7) 0.0380(2) Uani d . 1 . . O
C27 0.49113(10) 0.70372(10) 0.18393(9) 0.0286(3) Uani d . 1 . . C
C28 0.47353(11) 0.77985(10) 0.21548(10) 0.0333(3) Uani d . 1 . . C
H28 0.5164 0.8355 0.1955 0.040 Uiso calc R 1 . . H
C29 0.39218(12) 0.77331(11) 0.27682(10) 0.0387(3) Uani d . 1 . . C
H29 0.3803 0.8248 0.2989 0.046 Uiso calc R 1 . . H
C30 0.32773(11) 0.69213(12) 0.30650(9) 0.0370(3) Uani d . 1 . . C
C31 0.34725(12) 0.61660(11) 0.27442(10) 0.0366(3) Uani d . 1 . . C
H31 0.3044 0.5608 0.2945 0.044 Uiso calc R 1 . . H
C32 0.42840(11) 0.62119(10) 0.21338(9) 0.0331(3) Uani d . 1 . . C
H32 0.4410 0.5691 0.1920 0.040 Uiso calc R 1 . . H
C33 0.23807(14) 0.68650(15) 0.37209(12) 0.0524(4) Uani d . 1 . . C
H33A 0.1787 0.6568 0.3583 0.079 Uiso calc R 1 . . H
H33B 0.2162 0.7544 0.3686 0.079 Uiso calc R 1 . . H
H33C 0.2614 0.6447 0.4318 0.079 Uiso calc R 1 . . H
B41 0.38932(12) 0.32720(11) 0.33425(11) 0.0306(3) Uani d . 1 . . B
O42 0.41170(8) 0.27175(9) 0.42095(7) 0.0436(3) Uani d . 1 . . O
C43 0.51416(11) 0.30026(12) 0.43611(11) 0.0396(3) Uani d . 1 . . C
C44 0.56476(11) 0.34166(12) 0.34137(11) 0.0397(3) Uani d . 1 . . C
O45 0.47209(7) 0.37786(7) 0.28548(7) 0.0373(2) Uani d . 1 . . O
C46 0.49194(17) 0.38018(18) 0.47444(16) 0.0711(6) Uani d . 1 . . C
H46A 0.4537 0.4390 0.4317 0.107 Uiso calc R 1 . . H
H46B 0.5584 0.4002 0.4875 0.107 Uiso calc R 1 . . H
H46C 0.4494 0.3528 0.5288 0.107 Uiso calc R 1 . . H
C47 0.57327(13) 0.20790(14) 0.50099(12) 0.0541(5) Uani d . 1 . . C
H47A 0.5373 0.1868 0.5587 0.081 Uiso calc R 1 . . H
H47B 0.6450 0.2241 0.5062 0.081 Uiso calc R 1 . . H
H47C 0.5758 0.1533 0.4799 0.081 Uiso calc R 1 . . H
C48 0.63457(15) 0.42870(16) 0.32180(16) 0.0736(7) Uani d . 1 . . C
H48A 0.6602 0.4517 0.2605 0.110 Uiso calc R 1 . . H
H48B 0.6944 0.4063 0.3612 0.110 Uiso calc R 1 . . H
H48C 0.5940 0.4842 0.3312 0.110 Uiso calc R 1 . . H
C49 0.62164(14) 0.25964(16) 0.31660(13) 0.0628(5) Uani d . 1 . . C
H49A 0.5760 0.2039 0.3303 0.094 Uiso calc R 1 . . H
H49B 0.6862 0.2351 0.3501 0.094 Uiso calc R 1 . . H
H49C 0.6393 0.2871 0.2534 0.094 Uiso calc R 1 . . H
C50 0.27959(10) 0.33402(9) 0.29480(9) 0.0282(3) Uani d . 1 . . C
C51 0.19536(10) 0.28411(10) 0.34882(9) 0.0280(3) Uani d . 1 . . C
H51 0.2058 0.2456 0.4097 0.034 Uiso calc R 1 . . H
C52 0.09691(10) 0.29090(9) 0.31343(8) 0.0266(2) Uani d . 1 . . C
C53 0.08054(11) 0.34785(10) 0.22402(9) 0.0316(3) Uani d . 1 . . C
H53 0.0137 0.3518 0.1999 0.038 Uiso calc R 1 . . H
C54 0.16252(11) 0.39879(11) 0.17047(9) 0.0342(3) Uani d . 1 . . C
H54 0.1511 0.4387 0.1099 0.041 Uiso calc R 1 . . H
C55 0.26116(11) 0.39148(10) 0.20524(9) 0.0318(3) Uani d . 1 . . C
H55 0.3168 0.4258 0.1679 0.038 Uiso calc R 1 . . H
N56 0.00865(8) 0.24059(8) 0.36798(7) 0.0290(2) Uani d . 1 . . N
C57 0.02199(11) 0.12956(10) 0.41631(9) 0.0338(3) Uani d . 1 . . C
H57A -0.0440 0.1044 0.4489 0.041 Uiso calc R 1 . . H
H57B 0.0782 0.1132 0.4597 0.041 Uiso calc R 1 . . H
C58 0.05001(11) 0.07761(10) 0.35348(9) 0.0321(3) Uani d . 1 . . C
C59 0.14733(11) 0.02270(10) 0.35927(10) 0.0365(3) Uani d . 1 . . C
C60 0.17181(13) -0.02151(11) 0.29893(12) 0.0466(4) Uani d . 1 . . C
H60 0.2374 -0.0587 0.3031 0.056 Uiso calc R 1 . . H
C61 0.10496(15) -0.01373(12) 0.23331(12) 0.0494(4) Uani d . 1 . . C
C62 0.00727(14) 0.03778(12) 0.23025(11) 0.0457(4) Uani d . 1 . . C
H62 -0.0409 0.0418 0.1869 0.055 Uiso calc R 1 . . H
C63 -0.02180(11) 0.08367(11) 0.28926(10) 0.0370(3) Uani d . 1 . . C
C64 0.22829(12) 0.01101(12) 0.42726(12) 0.0476(4) Uani d . 1 . . C
H64A 0.2894 -0.0307 0.4200 0.071 Uiso calc R 1 . . H
H64B 0.1974 -0.0212 0.4865 0.071 Uiso calc R 1 . . H
H64C 0.2503 0.0774 0.4191 0.071 Uiso calc R 1 . . H
C65 0.1384(2) -0.05698(18) 0.16480(17) 0.0803(7) Uani d . 1 . . C
H65A 0.2110 -0.0414 0.1452 0.121 Uiso calc R 1 . . H
H65B 0.0921 -0.0273 0.1143 0.121 Uiso calc R 1 . . H
H65C 0.1336 -0.1301 0.1908 0.121 Uiso calc R 1 . . H
C66 -0.12841(12) 0.14024(13) 0.28138(13) 0.0487(4) Uani d . 1 . . C
H66A -0.1202 0.2126 0.2512 0.073 Uiso calc R 1 . . H
H66B -0.1594 0.1260 0.3403 0.073 Uiso calc R 1 . . H
H66C -0.1745 0.1187 0.2475 0.073 Uiso calc R 1 . . H
S41 -0.06228(3) 0.30523(3) 0.41700(2) 0.03295(9) Uani d . 1 . . S
O43 -0.08324(8) 0.40487(8) 0.35193(7) 0.0422(2) Uani d . 1 . . O
O44 -0.14806(8) 0.24440(9) 0.46190(7) 0.0428(3) Uani d . 1 . . O
C67 0.01950(10) 0.31377(11) 0.49663(9) 0.0321(3) Uani d . 1 . . C
C68 0.07568(13) 0.39891(12) 0.47572(11) 0.0426(3) Uani d . 1 . . C
H68 0.0648 0.4550 0.4216 0.051 Uiso calc R 1 . . H
C69 0.14836(14) 0.40100(14) 0.53539(12) 0.0493(4) Uani d . 1 . . C
H69 0.1868 0.4590 0.5213 0.059 Uiso calc R 1 . . H
C70 0.16532(13) 0.31931(14) 0.61510(11) 0.0460(4) Uani d . 1 . . C
C71 0.10639(13) 0.23641(13) 0.63466(10) 0.0443(4) Uani d . 1 . . C
H71 0.1160 0.1809 0.6894 0.053 Uiso calc R 1 . . H
C72 0.03362(11) 0.23191(12) 0.57673(10) 0.0374(3) Uani d . 1 . . C
H72 -0.0056 0.1743 0.5915 0.045 Uiso calc R 1 . . H
C73 0.24717(16) 0.32258(19) 0.67715(13) 0.0672(6) Uani d . 1 . . C
H73A 0.2441 0.2629 0.7323 0.101 Uiso calc R 1 . . H
H73B 0.2330 0.3832 0.6896 0.101 Uiso calc R 1 . . H
H73C 0.3172 0.3237 0.6496 0.101 Uiso calc R 1 . . H

loop_
_atom_site_aniso_label
_atom_site_aniso_U_11
_atom_site_aniso_U_22
_atom_site_aniso_U_33
_atom_site_aniso_U_12
_atom_site_aniso_U_13
_atom_site_aniso_U_23
B1 0.0276(7) 0.0334(8) 0.0368(8) -0.0103(6) 0.0022(6) -0.0133(7)
O2 0.0269(5) 0.0436(6) 0.0472(6) -0.0131(4) 0.0051(4) -0.0230(5)
C3 0.0248(6) 0.0418(8) 0.0420(8) -0.0092(5) 0.0022(6) -0.0170(7)
C4 0.0228(6) 0.0430(8) 0.0439(8) -0.0066(5) 0.0026(6) -0.0198(7)
O5 0.0246(5) 0.0463(6) 0.0529(7) -0.0109(4) 0.0049(4) -0.0270(5)
C6 0.0323(8) 0.0518(10) 0.0666(12) -0.0196(7) 0.0076(8) -0.0223(9)
C7 0.0435(9) 0.0613(11) 0.0458(10) -0.0052(8) -0.0085(8) -0.0178(8)
C8 0.0403(9) 0.0649(11) 0.0408(9) 0.0018(8) -0.0011(7) -0.0208(8)
C9 0.0333(8) 0.0514(10) 0.0657(11) -0.0038(7) 0.0050(7) -0.0302(9)
C10 0.0275(6) 0.0309(6) 0.0325(7) -0.0100(5) 0.0042(5) -0.0113(5)
C11 0.0255(6) 0.0254(6) 0.0319(7) -0.0059(5) 0.0038(5) -0.0115(5)
C12 0.0242(6) 0.0239(6) 0.0278(6) -0.0071(4) 0.0038(5) -0.0076(5)
C13 0.0305(7) 0.0344(7) 0.0345(7) -0.0065(5) 0.0084(5) -0.0151(6)
C14 0.0409(8) 0.0361(7) 0.0404(8) -0.0093(6) 0.0075(6) -0.0215(6)
C15 0.0372(7) 0.0351(7) 0.0391(8) -0.0149(6) 0.0045(6) -0.0173(6)
N16 0.0248(5) 0.0253(5) 0.0310(6) -0.0081(4) 0.0023(4) -0.0090(4)
C17 0.0349(7) 0.0257(6) 0.0436(8) -0.0095(5) -0.0017(6) -0.0117(6)
C18 0.0392(8) 0.0256(6) 0.0437(8) -0.0142(6) -0.0062(6) -0.0035(6)
C19 0.0516(10) 0.0405(9) 0.0441(9) -0.0243(7) 0.0032(8) -0.0002(7)
C20 0.0921(16) 0.0628(13) 0.0420(10) -0.0477(12) 0.0092(10) -0.0015(9)
C21 0.0901(16) 0.0505(11) 0.0564(12) -0.0406(11) -0.0304(12) 0.0135(9)
C22 0.0651(12) 0.0377(9) 0.0720(14) -0.0196(8) -0.0295(11) 0.0049(9)
C23 0.0458(9) 0.0241(7) 0.0626(11) -0.0109(6) -0.0139(8) -0.0072(7)
C24 0.0535(11) 0.0685(13) 0.0593(12) -0.0208(9) 0.0280(9) -0.0105(10)
C25 0.141(3) 0.108(2) 0.0565(14) -0.0707(19) -0.0401(16) 0.0215(14)
C26 0.0422(9) 0.0366(9) 0.0967(16) 0.0047(7) -0.0109(10) -0.0244(10)
S1 0.02204(14) 0.02987(16) 0.03509(18) -0.00359(11) 0.00137(12) -0.01176(14)
O3 0.0303(5) 0.0344(5) 0.0451(6) 0.0030(4) -0.0002(4) -0.0162(5)
O4 0.0244(5) 0.0436(6) 0.0467(6) -0.0106(4) 0.0000(4) -0.0171(5)
C27 0.0252(6) 0.0293(6) 0.0295(6) -0.0007(5) -0.0011(5) -0.0099(5)
C28 0.0334(7) 0.0314(7) 0.0360(7) -0.0045(5) -0.0017(6) -0.0134(6)
C29 0.0423(8) 0.0398(8) 0.0382(8) -0.0006(6) 0.0016(6) -0.0204(7)
C30 0.0342(7) 0.0448(8) 0.0284(7) -0.0005(6) 0.0024(6) -0.0112(6)
C31 0.0362(7) 0.0329(7) 0.0347(7) -0.0079(6) 0.0046(6) -0.0065(6)
C32 0.0339(7) 0.0277(6) 0.0357(7) -0.0040(5) 0.0035(6) -0.0103(6)
C33 0.0496(10) 0.0645(11) 0.0435(9) -0.0075(8) 0.0162(8) -0.0230(9)
B41 0.0248(7) 0.0279(7) 0.0349(8) -0.0038(5) 0.0035(6) -0.0078(6)
O42 0.0260(5) 0.0571(7) 0.0352(6) -0.0101(5) 0.0006(4) -0.0036(5)
C43 0.0263(7) 0.0458(8) 0.0423(8) -0.0042(6) -0.0021(6) -0.0121(7)
C44 0.0226(6) 0.0404(8) 0.0427(8) -0.0029(5) -0.0027(6) -0.0013(7)
O45 0.0226(4) 0.0364(5) 0.0398(6) -0.0056(4) -0.0003(4) -0.0001(4)
C46 0.0606(12) 0.0895(16) 0.0808(15) 0.0157(11) -0.0209(11) -0.0535(14)
C47 0.0380(8) 0.0606(11) 0.0454(10) -0.0061(8) -0.0095(7) 0.0006(8)
C48 0.0385(9) 0.0614(12) 0.0878(15) -0.0237(9) -0.0208(10) 0.0125(11)
C49 0.0408(9) 0.0811(14) 0.0571(12) 0.0205(9) 0.0017(8) -0.0217(11)
C50 0.0242(6) 0.0268(6) 0.0313(7) -0.0050(5) 0.0040(5) -0.0090(5)
C51 0.0253(6) 0.0299(6) 0.0258(6) -0.0038(5) 0.0018(5) -0.0075(5)
C52 0.0242(6) 0.0287(6) 0.0249(6) -0.0052(5) 0.0050(5) -0.0084(5)
C53 0.0300(6) 0.0341(7) 0.0284(7) -0.0049(5) -0.0013(5) -0.0093(6)
C54 0.0380(7) 0.0353(7) 0.0254(6) -0.0086(6) 0.0029(5) -0.0068(6)
C55 0.0302(6) 0.0309(7) 0.0314(7) -0.0083(5) 0.0078(5) -0.0090(6)
N56 0.0241(5) 0.0337(6) 0.0276(5) -0.0064(4) 0.0061(4) -0.0102(5)
C57 0.0303(7) 0.0344(7) 0.0308(7) -0.0077(5) 0.0063(5) -0.0060(6)
C58 0.0299(6) 0.0285(6) 0.0322(7) -0.0097(5) 0.0078(5) -0.0053(5)
C59 0.0325(7) 0.0269(6) 0.0413(8) -0.0091(5) 0.0085(6) -0.0037(6)
C60 0.0404(8) 0.0319(8) 0.0660(11) -0.0101(6) 0.0172(8) -0.0185(8)
C61 0.0585(10) 0.0390(8) 0.0571(11) -0.0220(7) 0.0221(8) -0.0251(8)
C62 0.0531(10) 0.0429(9) 0.0449(9) -0.0241(7) 0.0072(7) -0.0185(7)
C63 0.0342(7) 0.0333(7) 0.0400(8) -0.0128(6) 0.0050(6) -0.0091(6)
C64 0.0349(8) 0.0417(9) 0.0530(10) -0.0007(6) -0.0008(7) -0.0045(7)
C65 0.0859(16) 0.0874(16) 0.0994(18) -0.0329(13) 0.0326(14) -0.0696(15)
C66 0.0352(8) 0.0538(10) 0.0596(11) -0.0070(7) -0.0078(7) -0.0230(9)
S41 0.02245(15) 0.0435(2) 0.03243(18) -0.00136(13) 0.00290(13) -0.01494(15)
O43 0.0358(5) 0.0457(6) 0.0412(6) 0.0085(5) -0.0042(5) -0.0144(5)
O44 0.0243(5) 0.0650(7) 0.0415(6) -0.0112(5) 0.0101(4) -0.0231(6)
C67 0.0265(6) 0.0402(7) 0.0303(7) -0.0033(5) 0.0040(5) -0.0150(6)
C68 0.0465(9) 0.0403(8) 0.0398(8) -0.0072(7) 0.0011(7) -0.0140(7)
C69 0.0515(10) 0.0535(10) 0.0474(10) -0.0196(8) 0.0009(8) -0.0217(8)
C70 0.0369(8) 0.0700(11) 0.0367(8) -0.0108(7) 0.0041(6) -0.0262(8)
C71 0.0418(8) 0.0578(10) 0.0288(7) -0.0066(7) 0.0020(6) -0.0118(7)
C72 0.0339(7) 0.0453(8) 0.0305(7) -0.0070(6) 0.0065(6) -0.0121(6)
C73 0.0519(11) 0.1100(17) 0.0458(11) -0.0244(11) -0.0028(9) -0.0329(11)

loop_
_atom_type_symbol
_atom_type_description
_atom_type_scat_dispersion_real
_atom_type_scat_dispersion_imag
_atom_type_scat_source
C C 0.0033 0.0016 'International Tables Vol C Tables 4.2.6.8 and 6.1.1.4'
H H 0.0000 0.0000 'International Tables Vol C Tables 4.2.6.8 and 6.1.1.4'
B B 0.0013 0.0007 'International Tables Vol C Tables 4.2.6.8 and 6.1.1.4'
N N 0.0061 0.0033 'International Tables Vol C Tables 4.2.6.8 and 6.1.1.4'
O O 0.0106 0.0060 'International Tables Vol C Tables 4.2.6.8 and 6.1.1.4'
S S 0.1246 0.1234 'International Tables Vol C Tables 4.2.6.8 and 6.1.1.4'

loop_
_geom_angle_atom_site_label_1
_geom_angle_atom_site_label_2
_geom_angle_atom_site_label_3
_geom_angle
O2 B1 O5 113.71(12)
O2 B1 C10 123.08(13)
O5 B1 C10 123.18(12)
B1 O2 C3 106.96(11)
O2 C3 C7 107.12(12)
O2 C3 C6 108.43(12)
C7 C3 C6 110.65(13)
O2 C3 C4 102.03(10)
C7 C3 C4 112.94(13)
C6 C3 C4 114.94(13)
O5 C4 C9 109.23(12)
O5 C4 C8 106.23(12)
C9 C4 C8 110.70(13)
O5 C4 C3 102.38(11)
C9 C4 C3 113.79(12)
C8 C4 C3 113.82(12)
B1 O5 C4 106.24(10)
C3 C6 H6A 109.5
C3 C6 H6B 109.5
H6A C6 H6B 109.5
C3 C6 H6C 109.5
H6A C6 H6C 109.5
H6B C6 H6C 109.5
C3 C7 H7A 109.5
C3 C7 H7B 109.5
H7A C7 H7B 109.5
C3 C7 H7C 109.5
H7A C7 H7C 109.5
H7B C7 H7C 109.5
C4 C8 H8A 109.5
C4 C8 H8B 109.5
H8A C8 H8B 109.5
C4 C8 H8C 109.5
H8A C8 H8C 109.5
H8B C8 H8C 109.5
C4 C9 H9A 109.5
C4 C9 H9B 109.5
H9A C9 H9B 109.5
C4 C9 H9C 109.5
H9A C9 H9C 109.5
H9B C9 H9C 109.5
C15 C10 C11 117.97(12)
C15 C10 B1 122.08(12)
C11 C10 B1 119.89(12)
C12 C11 C10 120.81(12)
C12 C11 H11 119.6
C10 C11 H11 119.6
C11 C12 C13 120.35(11)
C11 C12 N16 120.66(11)
C13 C12 N16 118.99(11)
C12 C13 C14 119.56(12)
C12 C13 H13 120.2
C14 C13 H13 120.2
C15 C14 C13 120.12(13)
C15 C14 H14 119.9
C13 C14 H14 119.9
C14 C15 C10 121.17(12)
C14 C15 H15 119.4
C10 C15 H15 119.4
C12 N16 C17 116.85(10)
C12 N16 S1 115.83(8)
C17 N16 S1 117.06(9)
N16 C17 C18 110.92(11)
N16 C17 H17A 109.5
C18 C17 H17A 109.5
N16 C17 H17B 109.5
C18 C17 H17B 109.5
H17A C17 H17B 108.0
C19 C18 C23 120.05(15)
C19 C18 C17 119.53(14)
C23 C18 C17 120.43(15)
C18 C19 C20 118.67(18)
C18 C19 C24 121.54(16)
C20 C19 C24 119.79(19)
C21 C20 C19 121.5(2)
C21 C20 H20 119.3
C19 C20 H20 119.3
C22 C21 C20 118.43(19)
C22 C21 C25 122.4(2)
C20 C21 C25 119.2(3)
C21 C22 C23 122.95(19)
C21 C22 H22 118.5
C23 C22 H22 118.5
C22 C23 C18 118.41(19)
C22 C23 C26 117.46(17)
C18 C23 C26 124.13(16)
C19 C24 H24A 109.5
C19 C24 H24B 109.5
H24A C24 H24B 109.5
C19 C24 H24C 109.5
H24A C24 H24C 109.5
H24B C24 H24C 109.5
C21 C25 H25A 109.5
C21 C25 H25B 109.5
H25A C25 H25B 109.5
C21 C25 H25C 109.5
H25A C25 H25C 109.5
H25B C25 H25C 109.5
C23 C26 H26A 109.5
C23 C26 H26B 109.5
H26A C26 H26B 109.5
C23 C26 H26C 109.5
H26A C26 H26C 109.5
H26B C26 H26C 109.5
O3 S1 O4 119.97(6)
O3 S1 N16 107.03(6)
O4 S1 N16 106.59(6)
O3 S1 C27 108.37(6)
O4 S1 C27 108.63(6)
N16 S1 C27 105.32(6)
C28 C27 C32 120.73(13)
C28 C27 S1 120.36(11)
C32 C27 S1 118.59(10)
C27 C28 C29 119.14(13)
C27 C28 H28 120.4
C29 C28 H28 120.4
C28 C29 C30 121.16(13)
C28 C29 H29 119.4
C30 C29 H29 119.4
C31 C30 C29 118.66(13)
C31 C30 C33 120.52(15)
C29 C30 C33 120.83(14)
C30 C31 C32 121.26(14)
C30 C31 H31 119.4
C32 C31 H31 119.4
C31 C32 C27 119.04(13)
C31 C32 H32 120.5
C27 C32 H32 120.5
C30 C33 H33A 109.5
C30 C33 H33B 109.5
H33A C33 H33B 109.5
C30 C33 H33C 109.5
H33A C33 H33C 109.5
H33B C33 H33C 109.5
O45 B41 O42 113.71(12)
O45 B41 C50 122.82(13)
O42 B41 C50 123.46(12)
B41 O42 C43 106.90(11)
O42 C43 C47 108.78(13)
O42 C43 C46 106.48(13)
C47 C43 C46 110.75(15)
O42 C43 C44 102.37(12)
C47 C43 C44 114.24(14)
C46 C43 C44 113.49(15)
O45 C44 C49 106.22(13)
O45 C44 C48 108.92(12)
C49 C44 C48 110.53(16)
O45 C44 C43 102.31(11)
C49 C44 C43 112.99(14)
C48 C44 C43 115.09(16)
B41 O45 C44 106.82(11)
C43 C46 H46A 109.5
C43 C46 H46B 109.5
H46A C46 H46B 109.5
C43 C46 H46C 109.5
H46A C46 H46C 109.5
H46B C46 H46C 109.5
C43 C47 H47A 109.5
C43 C47 H47B 109.5
H47A C47 H47B 109.5
C43 C47 H47C 109.5
H47A C47 H47C 109.5
H47B C47 H47C 109.5
C44 C48 H48A 109.5
C44 C48 H48B 109.5
H48A C48 H48B 109.5
C44 C48 H48C 109.5
H48A C48 H48C 109.5
H48B C48 H48C 109.5
C44 C49 H49A 109.5
C44 C49 H49B 109.5
H49A C49 H49B 109.5
C44 C49 H49C 109.5
H49A C49 H49C 109.5
H49B C49 H49C 109.5
C55 C50 C51 118.28(12)
C55 C50 B41 121.08(12)
C51 C50 B41 120.62(12)
C52 C51 C50 120.52(12)
C52 C51 H51 119.7
C50 C51 H51 119.7
C51 C52 C53 120.24(12)
C51 C52 N56 121.50(11)
C53 C52 N56 118.25(11)
C54 C53 C52 119.73(12)
C54 C53 H53 120.1
C52 C53 H53 120.1
C53 C54 C55 120.26(13)
C53 C54 H54 119.9
C55 C54 H54 119.9
C54 C55 C50 120.95(12)
C54 C55 H55 119.5
C50 C55 H55 119.5
C52 N56 C57 117.37(10)
C52 N56 S41 115.69(8)
C57 N56 S41 117.44(9)
N56 C57 C58 111.09(11)
N56 C57 H57A 109.4
C58 C57 H57A 109.4
N56 C57 H57B 109.4
C58 C57 H57B 109.4
H57A C57 H57B 108.0
C59 C58 C63 119.74(13)
C59 C58 C57 120.22(13)
C63 C58 C57 120.04(12)
C60 C59 C58 118.72(15)
C60 C59 C64 118.14(14)
C58 C59 C64 123.13(14)
C61 C60 C59 122.90(15)
C61 C60 H60 118.6
C59 C60 H60 118.6
C60 C61 C62 117.80(15)
C60 C61 C65 120.96(18)
C62 C61 C65 121.20(19)
C61 C62 C63 121.83(16)
C61 C62 H62 119.1
C63 C62 H62 119.1
C62 C63 C58 118.93(14)
C62 C63 C66 119.26(14)
C58 C63 C66 121.79(14)
C59 C64 H64A 109.5
C59 C64 H64B 109.5
H64A C64 H64B 109.5
C59 C64 H64C 109.5
H64A C64 H64C 109.5
H64B C64 H64C 109.5
C61 C65 H65A 109.5
C61 C65 H65B 109.5
H65A C65 H65B 109.5
C61 C65 H65C 109.5
H65A C65 H65C 109.5
H65B C65 H65C 109.5
C63 C66 H66A 109.5
C63 C66 H66B 109.5
H66A C66 H66B 109.5
C63 C66 H66C 109.5
H66A C66 H66C 109.5
H66B C66 H66C 109.5
O43 S41 O44 120.07(7)
O43 S41 N56 107.25(6)
O44 S41 N56 106.04(6)
O43 S41 C67 107.92(7)
O44 S41 C67 108.72(7)
N56 S41 C67 106.01(6)
C68 C67 C72 120.67(13)
C68 C67 S41 119.46(11)
C72 C67 S41 119.66(11)
C67 C68 C69 119.24(15)
C67 C68 H68 120.4
C69 C68 H68 120.4
C70 C69 C68 121.12(15)
C70 C69 H69 119.4
C68 C69 H69 119.4
C71 C70 C69 118.12(15)
C71 C70 C73 122.02(17)
C69 C70 C73 119.85(17)
C70 C71 C72 122.16(15)
C70 C71 H71 118.9
C72 C71 H71 118.9
C71 C72 C67 118.66(14)
C71 C72 H72 120.7
C67 C72 H72 120.7
C70 C73 H73A 109.5
C70 C73 H73B 109.5
H73A C73 H73B 109.5
C70 C73 H73C 109.5
H73A C73 H73C 109.5
H73B C73 H73C 109.5

loop_
_geom_bond_atom_site_label_1
_geom_bond_atom_site_label_2
_geom_bond_site_symmetry_2
_geom_bond_distance
_geom_bond_publ_flag
B1 O2 . 1.3741(17) ?
B1 O5 . 1.3750(18) ?
B1 C10 . 1.562(2) ?
O2 C3 . 1.4699(17) ?
C3 C7 . 1.520(2) ?
C3 C6 . 1.522(2) ?
C3 C4 . 1.567(2) ?
C4 O5 . 1.4687(16) ?
C4 C9 . 1.523(2) ?
C4 C8 . 1.531(2) ?
C6 H6A . 0.9800 ?
C6 H6B . 0.9800 ?
C6 H6C . 0.9800 ?
C7 H7A . 0.9800 ?
C7 H7B . 0.9800 ?
C7 H7C . 0.9800 ?
C8 H8A . 0.9800 ?
C8 H8B . 0.9800 ?
C8 H8C . 0.9800 ?
C9 H9A . 0.9800 ?
C9 H9B . 0.9800 ?
C9 H9C . 0.9800 ?
C10 C15 . 1.4064(19) ?
C10 C11 . 1.4071(17) ?
C11 C12 . 1.3905(17) ?
C11 H11 . 0.9500 ?
C12 C13 . 1.3929(17) ?
C12 N16 . 1.4571(15) ?
C13 C14 . 1.3963(19) ?
C13 H13 . 0.9500 ?
C14 C15 . 1.387(2) ?
C14 H14 . 0.9500 ?
C15 H15 . 0.9500 ?
N16 C17 . 1.4899(17) ?
N16 S1 . 1.6555(11) ?
C17 C18 . 1.508(2) ?
C17 H17A . 0.9900 ?
C17 H17B . 0.9900 ?
C18 C19 . 1.406(3) ?
C18 C23 . 1.418(2) ?
C19 C20 . 1.412(3) ?
C19 C24 . 1.514(3) ?
C20 C21 . 1.393(3) ?
C20 H20 . 0.9500 ?
C21 C22 . 1.372(3) ?
C21 C25 . 1.534(3) ?
C22 C23 . 1.392(3) ?
C22 H22 . 0.9500 ?
C23 C26 . 1.512(3) ?
C24 H24A . 0.9800 ?
C24 H24B . 0.9800 ?
C24 H24C . 0.9800 ?
C25 H25A . 0.9800 ?
C25 H25B . 0.9800 ?
C25 H25C . 0.9800 ?
C26 H26A . 0.9800 ?
C26 H26B . 0.9800 ?
C26 H26C . 0.9800 ?
S1 O3 . 1.4328(10) ?
S1 O4 . 1.4402(10) ?
S1 C27 . 1.7629(14) ?
C27 C28 . 1.3921(18) ?
C27 C32 . 1.4012(19) ?
C28 C29 . 1.394(2) ?
C28 H28 . 0.9500 ?
C29 C30 . 1.400(2) ?
C29 H29 . 0.9500 ?
C30 C31 . 1.392(2) ?
C30 C33 . 1.518(2) ?
C31 C32 . 1.394(2) ?
C31 H31 . 0.9500 ?
C32 H32 . 0.9500 ?
C33 H33A . 0.9800 ?
C33 H33B . 0.9800 ?
C33 H33C . 0.9800 ?
B41 O45 . 1.3692(17) ?
B41 O42 . 1.3713(19) ?
B41 C50 . 1.558(2) ?
O42 C43 . 1.4667(17) ?
C43 C47 . 1.519(2) ?
C43 C46 . 1.525(2) ?
C43 C44 . 1.563(2) ?
C44 O45 . 1.4721(17) ?
C44 C49 . 1.523(2) ?
C44 C48 . 1.523(2) ?
C46 H46A . 0.9800 ?
C46 H46B . 0.9800 ?
C46 H46C . 0.9800 ?
C47 H47A . 0.9800 ?
C47 H47B . 0.9800 ?
C47 H47C . 0.9800 ?
C48 H48A . 0.9800 ?
C48 H48B . 0.9800 ?
C48 H48C . 0.9800 ?
C49 H49A . 0.9800 ?
C49 H49B . 0.9800 ?
C49 H49C . 0.9800 ?
C50 C55 . 1.4051(19) ?
C50 C51 . 1.4114(17) ?
C51 C52 . 1.3959(17) ?
C51 H51 . 0.9500 ?
C52 C53 . 1.3974(18) ?
C52 N56 . 1.4565(16) ?
C53 C54 . 1.3913(19) ?
C53 H53 . 0.9500 ?
C54 C55 . 1.3924(19) ?
C54 H54 . 0.9500 ?
C55 H55 . 0.9500 ?
N56 C57 . 1.4884(18) ?
N56 S41 . 1.6537(11) ?
C57 C58 . 1.5172(19) ?
C57 H57A . 0.9900 ?
C57 H57B . 0.9900 ?
C58 C59 . 1.408(2) ?
C58 C63 . 1.412(2) ?
C59 C60 . 1.392(2) ?
C59 C64 . 1.519(2) ?
C60 C61 . 1.380(3) ?
C60 H60 . 0.9500 ?
C61 C62 . 1.395(3) ?
C61 C65 . 1.522(2) ?
C62 C63 . 1.400(2) ?
C62 H62 . 0.9500 ?
C63 C66 . 1.517(2) ?
C64 H64A . 0.9800 ?
C64 H64B . 0.9800 ?
C64 H64C . 0.9800 ?
C65 H65A . 0.9800 ?
C65 H65B . 0.9800 ?
C65 H65C . 0.9800 ?
C66 H66A . 0.9800 ?
C66 H66B . 0.9800 ?
C66 H66C . 0.9800 ?
S41 O43 . 1.4354(11) ?
S41 O44 . 1.4430(11) ?
S41 C67 . 1.7701(14) ?
C67 C68 . 1.392(2) ?
C67 C72 . 1.395(2) ?
C68 C69 . 1.400(2) ?
C68 H68 . 0.9500 ?
C69 C70 . 1.395(2) ?
C69 H69 . 0.9500 ?
C70 C71 . 1.389(2) ?
C70 C73 . 1.519(2) ?
C71 C72 . 1.392(2) ?
C71 H71 . 0.9500 ?
C72 H72 . 0.9500 ?
C73 H73A . 0.9800 ?
C73 H73B . 0.9800 ?
C73 H73C . 0.9800 ?

loop_
_cod_related_entry_id
_cod_related_entry_database
_cod_related_entry_code
1 ChemSpider 24731816
